data_8000079
loop_
_publ_author_name
'Reddy, J. Sreedhar'
'Kale, Tejaswini'
'Balaji, Ganapathy'
'Chandrasekaran, A.'
'Thayumanavan, S.'

_publ_section_title
;
 Cyclopentadithiophene-Based Organic Semiconductors: Effect of Fluorinated
 Substituents on Electrochemical and Charge Transport Properties
;
_journal_issue 6
_journal_name_full 'The Journal of Physical Chemistry Letters'
_journal_page_first 648
_journal_paper_doi 10.1021/jz200126s
_journal_volume 2
_journal_year 2011
_chemical_formula_sum 'C23 H11 F5 O2 S2'
_chemical_formula_weight 478.44
_space_group_IT_number 2
_symmetry_cell_setting triclinic
_symmetry_space_group_name_Hall '-P 1'
_symmetry_space_group_name_H-M 'P -1'
_atom_sites_solution_hydrogens geom
_atom_sites_solution_primary direct
_atom_sites_solution_secondary difmap
_audit_creation_method SHELXL-97
_cell_angle_alpha 112.274(2)
_cell_angle_beta 99.195(2)
_cell_angle_gamma 91.288(3)
_cell_formula_units_Z 2
_cell_length_a 8.3262(3)
_cell_length_b 9.9514(4)
_cell_length_c 12.7866(5)
_cell_measurement_temperature 293(2)
_cell_volume 963.80(7)
_computing_structure_refinement 'SHELXL-97 (Sheldrick, 1997)'
_computing_structure_solution 'SHELXS-97 (Sheldrick, 1990)'
_diffrn_ambient_temperature 293(2)
_diffrn_measured_fraction_theta_full 0.992
_diffrn_measured_fraction_theta_max 0.992
_diffrn_measurement_device_type 'Nonius KappaCCD area detector'
_diffrn_radiation_monochromator graphite
_diffrn_radiation_source 'fine-focus sealed tube'
_diffrn_radiation_type MoK\a
_diffrn_radiation_wavelength 0.71073
_diffrn_reflns_av_R_equivalents 0.0242
_diffrn_reflns_av_sigmaI/netI 0.0397
_diffrn_reflns_limit_h_max 9
_diffrn_reflns_limit_h_min -9
_diffrn_reflns_limit_k_max 11
_diffrn_reflns_limit_k_min -11
_diffrn_reflns_limit_l_max 15
_diffrn_reflns_limit_l_min -15
_diffrn_reflns_number 6187
_diffrn_reflns_theta_full 25.05
_diffrn_reflns_theta_max 25.05
_diffrn_reflns_theta_min 4.10
_exptl_absorpt_coefficient_mu 0.344
_exptl_absorpt_correction_type none
_exptl_crystal_colour yellow
_exptl_crystal_density_diffrn 1.649
_exptl_crystal_density_method 'not measured'
_exptl_crystal_description plate
_exptl_crystal_F_000 484
_exptl_crystal_size_max 0.20
_exptl_crystal_size_mid 0.15
_exptl_crystal_size_min 0.01
_refine_diff_density_max 0.191
_refine_diff_density_min -0.206
_refine_diff_density_rms 0.040
_refine_ls_extinction_method none
_refine_ls_goodness_of_fit_ref 1.095
_refine_ls_hydrogen_treatment constr
_refine_ls_matrix_type full
_refine_ls_number_parameters 289
_refine_ls_number_reflns 3384
_refine_ls_number_restraints 0
_refine_ls_restrained_S_all 1.095
_refine_ls_R_factor_all 0.0598
_refine_ls_R_factor_gt 0.0386
_refine_ls_shift/su_max 0.000
_refine_ls_shift/su_mean 0.000
_refine_ls_structure_factor_coef Fsqd
_refine_ls_weighting_details 'calc w=1/[\s^2^(Fo^2^)+(0.0362P)^2^+0.3832P] where P=(Fo^2^+2Fc^2^)/3'
_refine_ls_weighting_scheme calc
_refine_ls_wR_factor_gt 0.0893
_refine_ls_wR_factor_ref 0.0988
_reflns_number_gt 2585
_reflns_number_total 3384
_reflns_threshold_expression >2sigma(I)
_cod_data_source_file jz200126s_si_002.cif
_cod_data_source_block js15
_cod_depositor_comments
;
The following automatic conversions were performed:

'_symmetry_cell_setting' value 'Triclinic' changed to 'triclinic'
according to /home/saulius/struct/CIF-dictionaries/cif_core.dic
dictionary named 'cif_core.dic' version 2.4.1 from 2010-06-29.

Automatic conversion script
Id: cif_fix_values 1715 2011-07-08 13:25:40Z adriana 
;
_cod_original_cell_volume 963.80(6)
_cod_original_sg_symbol_H-M P-1
_cod_database_code 8000079

loop_
_symmetry_equiv_pos_as_xyz
'x, y, z'
'-x, -y, -z'

loop_
_atom_site_label
_atom_site_type_symbol
_atom_site_fract_x
_atom_site_fract_y
_atom_site_fract_z
_atom_site_U_iso_or_equiv
_atom_site_adp_type
_atom_site_occupancy
_atom_site_symmetry_multiplicity
_atom_site_calc_flag
_atom_site_refinement_flags
S1 S 0.26483(8) 0.53078(7) 0.60832(5) 0.04566(19) Uani 1 1 d .
S2 S 0.44540(8) 0.16039(7) 0.42174(6) 0.04624(19) Uani 1 1 d .
F1 F 0.2509(2) 0.74965(19) 0.81586(13) 0.0633(5) Uani 1 1 d .
F2 F 0.1606(2) 0.9884(2) 0.96616(14) 0.0811(6) Uani 1 1 d .
F3 F -0.0312(3) 1.16826(19) 0.89430(16) 0.0824(6) Uani 1 1 d .
F4 F -0.1290(2) 1.09801(17) 0.66602(16) 0.0707(5) Uani 1 1 d .
F5 F -0.0473(2) 0.85805(17) 0.51311(13) 0.0607(4) Uani 1 1 d .
O1 O 0.0981(2) 0.3732(2) 0.19605(16) 0.0554(5) Uani 1 1 d .
O2 O 0.3490(2) 0.4898(2) 0.23259(16) 0.0553(5) Uani 1 1 d .
C1 C 0.1655(3) 0.6630(3) 0.5704(2) 0.0405(6) Uani 1 1 d .
C2 C 0.1554(3) 0.6323(3) 0.4550(2) 0.0437(6) Uani 1 1 d .
H2 H 0.1078 0.6905 0.4186 0.052 Uiso 1 1 calc R
C3 C 0.2249(3) 0.5037(3) 0.3984(2) 0.0414(6) Uani 1 1 d .
C4 C 0.2873(3) 0.4369(3) 0.4701(2) 0.0404(5) Uani 1 1 d .
C5 C 0.3508(3) 0.3017(3) 0.4022(2) 0.0402(6) Uani 1 1 d .
C6 C 0.3265(3) 0.2854(3) 0.2894(2) 0.0406(6) Uani 1 1 d .
C7 C 0.3834(3) 0.1592(3) 0.2170(2) 0.0436(6) Uani 1 1 d .
H7 H 0.3764 0.1337 0.1384 0.052 Uiso 1 1 calc R
C8 C 0.4513(3) 0.0765(3) 0.2751(2) 0.0419(6) Uani 1 1 d .
C9 C 0.2474(3) 0.4148(3) 0.2753(2) 0.0426(6) Uani 1 1 d .
C10 C 0.0809(5) 0.4790(4) 0.1474(3) 0.0843(11) Uani 1 1 d .
H10A H -0.0014 0.5428 0.1778 0.101 Uiso 1 1 calc R
H10B H 0.0487 0.4325 0.0646 0.101 Uiso 1 1 calc R
C11 C 0.2435(5) 0.5635(4) 0.1789(3) 0.0711(9) Uani 1 1 d .
H11A H 0.2803 0.5646 0.1110 0.085 Uiso 1 1 calc R
H11B H 0.2386 0.6632 0.2313 0.085 Uiso 1 1 calc R
C12 C 0.1103(3) 0.7916(3) 0.6560(2) 0.0409(6) Uani 1 1 d .
C13 C 0.1554(3) 0.8319(3) 0.7741(2) 0.0483(6) Uani 1 1 d .
C14 C 0.1088(4) 0.9564(3) 0.8538(2) 0.0559(7) Uani 1 1 d .
C15 C 0.0131(4) 1.0452(3) 0.8182(3) 0.0566(7) Uani 1 1 d .
C16 C -0.0365(3) 1.0099(3) 0.7029(2) 0.0513(7) Uani 1 1 d .
C17 C 0.0099(3) 0.8853(3) 0.6245(2) 0.0457(6) Uani 1 1 d .
C18 C 0.5219(3) -0.0636(3) 0.2281(2) 0.0436(6) Uani 1 1 d .
C19 C 0.4956(4) -0.1434(3) 0.1105(2) 0.0564(7) Uani 1 1 d .
H19 H 0.4315 -0.1085 0.0614 0.068 Uiso 1 1 calc R
C20 C 0.5633(4) -0.2744(3) 0.0649(3) 0.0642(8) Uani 1 1 d .
H20 H 0.5464 -0.3256 -0.0143 0.077 Uiso 1 1 calc R
C21 C 0.6552(4) -0.3288(3) 0.1364(3) 0.0663(8) Uani 1 1 d .
H21 H 0.6989 -0.4176 0.1058 0.080 Uiso 1 1 calc R
C22 C 0.6823(4) -0.2515(3) 0.2530(3) 0.0637(8) Uani 1 1 d .
H22 H 0.7451 -0.2883 0.3014 0.076 Uiso 1 1 calc R
C23 C 0.6172(4) -0.1195(3) 0.2995(3) 0.0544(7) Uani 1 1 d .
H23 H 0.6371 -0.0678 0.3787 0.065 Uiso 1 1 calc R

loop_
_atom_site_aniso_label
_atom_site_aniso_U_11
_atom_site_aniso_U_22
_atom_site_aniso_U_33
_atom_site_aniso_U_23
_atom_site_aniso_U_13
_atom_site_aniso_U_12
S1 0.0510(4) 0.0445(4) 0.0431(4) 0.0184(3) 0.0086(3) 0.0107(3)
S2 0.0523(4) 0.0450(4) 0.0456(4) 0.0212(3) 0.0099(3) 0.0136(3)
F1 0.0581(10) 0.0809(11) 0.0491(9) 0.0240(8) 0.0061(7) 0.0204(9)
F2 0.0774(12) 0.1041(15) 0.0422(10) 0.0067(9) 0.0089(9) 0.0194(11)
F3 0.1006(15) 0.0598(10) 0.0707(12) 0.0006(9) 0.0313(11) 0.0195(10)
F4 0.0940(13) 0.0479(9) 0.0814(12) 0.0296(9) 0.0330(10) 0.0281(9)
F5 0.0814(12) 0.0553(9) 0.0503(9) 0.0236(7) 0.0146(8) 0.0268(9)
O1 0.0557(12) 0.0560(11) 0.0514(11) 0.0227(9) -0.0042(9) 0.0071(9)
O2 0.0636(12) 0.0524(11) 0.0655(12) 0.0345(10) 0.0243(10) 0.0136(9)
C1 0.0403(13) 0.0370(12) 0.0434(14) 0.0154(11) 0.0054(11) 0.0031(11)
C2 0.0465(14) 0.0397(13) 0.0477(15) 0.0198(11) 0.0087(11) 0.0086(11)
C3 0.0412(14) 0.0392(13) 0.0444(14) 0.0171(11) 0.0074(11) 0.0049(11)
C4 0.0387(13) 0.0383(12) 0.0442(14) 0.0160(11) 0.0070(11) 0.0047(11)
C5 0.0391(13) 0.0379(13) 0.0455(14) 0.0185(11) 0.0070(11) 0.0049(11)
C6 0.0404(13) 0.0390(13) 0.0448(14) 0.0195(11) 0.0062(11) 0.0047(11)
C7 0.0468(14) 0.0415(13) 0.0425(14) 0.0163(11) 0.0080(11) 0.0052(11)
C8 0.0415(14) 0.0395(13) 0.0449(14) 0.0163(11) 0.0086(11) 0.0033(11)
C9 0.0470(14) 0.0409(13) 0.0426(14) 0.0186(11) 0.0088(11) 0.0080(11)
C10 0.101(3) 0.078(2) 0.081(2) 0.047(2) -0.007(2) 0.022(2)
C11 0.094(3) 0.0646(19) 0.080(2) 0.0467(18) 0.037(2) 0.0342(19)
C12 0.0390(13) 0.0382(13) 0.0446(14) 0.0141(11) 0.0103(11) 0.0012(11)
C13 0.0410(14) 0.0527(15) 0.0495(15) 0.0180(13) 0.0081(12) 0.0037(12)
C14 0.0520(16) 0.0617(18) 0.0438(16) 0.0087(13) 0.0107(13) -0.0011(14)
C15 0.0607(18) 0.0427(15) 0.0566(18) 0.0037(13) 0.0224(14) 0.0042(14)
C16 0.0561(17) 0.0376(13) 0.0627(18) 0.0198(13) 0.0169(14) 0.0068(12)
C17 0.0527(15) 0.0392(13) 0.0465(15) 0.0171(12) 0.0118(12) 0.0023(12)
C18 0.0433(14) 0.0376(13) 0.0526(15) 0.0193(12) 0.0120(12) 0.0051(11)
C19 0.0628(18) 0.0491(15) 0.0559(17) 0.0190(13) 0.0085(14) 0.0142(14)
C20 0.073(2) 0.0507(16) 0.0603(19) 0.0115(14) 0.0129(16) 0.0164(16)
C21 0.068(2) 0.0450(16) 0.084(2) 0.0194(16) 0.0209(17) 0.0203(15)
C22 0.070(2) 0.0552(17) 0.076(2) 0.0351(16) 0.0146(16) 0.0204(16)
C23 0.0615(18) 0.0512(15) 0.0566(17) 0.0259(13) 0.0140(14) 0.0142(14)

loop_
_atom_type_symbol
_atom_type_description
_atom_type_scat_dispersion_real
_atom_type_scat_dispersion_imag
_atom_type_scat_source
C C 0.0033 0.0016 'International Tables Vol C Tables 4.2.6.8 and 6.1.1.4'
H H 0.0000 0.0000 'International Tables Vol C Tables 4.2.6.8 and 6.1.1.4'
O O 0.0106 0.0060 'International Tables Vol C Tables 4.2.6.8 and 6.1.1.4'
F F 0.0171 0.0103 'International Tables Vol C Tables 4.2.6.8 and 6.1.1.4'
S S 0.1246 0.1234 'International Tables Vol C Tables 4.2.6.8 and 6.1.1.4'

loop_
_geom_angle_atom_site_label_1
_geom_angle_atom_site_label_2
_geom_angle_atom_site_label_3
_geom_angle
C4 S1 C1 91.13(11)
C5 S2 C8 91.40(11)
C10 O1 C9 106.3(2)
C9 O2 C11 105.7(2)
C2 C1 C12 127.0(2)
C2 C1 S1 110.89(17)
C12 C1 S1 122.04(18)
C1 C2 C3 112.6(2)
C1 C2 H2 123.7
C3 C2 H2 123.7
C4 C3 C2 113.0(2)
C4 C3 C9 110.4(2)
C2 C3 C9 136.6(2)
C3 C4 C5 108.6(2)
C3 C4 S1 112.44(17)
C5 C4 S1 138.94(19)
C6 C5 C4 109.4(2)
C6 C5 S2 111.60(18)
C4 C5 S2 139.02(19)
C5 C6 C7 113.9(2)
C5 C6 C9 110.4(2)
C7 C6 C9 135.6(2)
C8 C7 C6 112.3(2)
C8 C7 H7 123.8
C6 C7 H7 123.8
C7 C8 C18 128.1(2)
C7 C8 S2 110.75(17)
C18 C8 S2 121.15(18)
O2 C9 O1 105.98(19)
O2 C9 C6 111.1(2)
O1 C9 C6 112.6(2)
O2 C9 C3 113.5(2)
O1 C9 C3 112.7(2)
C6 C9 C3 101.14(19)
O1 C10 C11 106.4(3)
O1 C10 H10A 110.5
C11 C10 H10A 110.5
O1 C10 H10B 110.5
C11 C10 H10B 110.5
H10A C10 H10B 108.6
O2 C11 C10 104.9(2)
O2 C11 H11A 110.8
C10 C11 H11A 110.8
O2 C11 H11B 110.8
C10 C11 H11B 110.8
H11A C11 H11B 108.8
C13 C12 C17 114.2(2)
C13 C12 C1 123.6(2)
C17 C12 C1 122.2(2)
F1 C13 C14 116.7(2)
F1 C13 C12 120.1(2)
C14 C13 C12 123.2(2)
F2 C14 C15 120.7(2)
F2 C14 C13 119.1(3)
C15 C14 C13 120.1(3)
F3 C15 C14 121.1(3)
F3 C15 C16 119.7(3)
C14 C15 C16 119.2(2)
F4 C16 C15 120.0(2)
F4 C16 C17 119.9(2)
C15 C16 C17 120.1(2)
F5 C17 C16 115.9(2)
F5 C17 C12 120.9(2)
C16 C17 C12 123.1(2)
C19 C18 C23 118.2(2)
C19 C18 C8 120.3(2)
C23 C18 C8 121.5(2)
C20 C19 C18 121.0(3)
C20 C19 H19 119.5
C18 C19 H19 119.5
C21 C20 C19 120.1(3)
C21 C20 H20 119.9
C19 C20 H20 119.9
C22 C21 C20 119.7(3)
C22 C21 H21 120.1
C20 C21 H21 120.1
C21 C22 C23 120.6(3)
C21 C22 H22 119.7
C23 C22 H22 119.7
C22 C23 C18 120.3(3)
C22 C23 H23 119.9
C18 C23 H23 119.9

loop_
_geom_bond_atom_site_label_1
_geom_bond_atom_site_label_2
_geom_bond_distance
S1 C4 1.701(2)
S1 C1 1.748(2)
S2 C5 1.707(2)
S2 C8 1.749(2)
F1 C13 1.347(3)
F2 C14 1.341(3)
F3 C15 1.346(3)
F4 C16 1.346(3)
F5 C17 1.346(3)
O1 C10 1.410(3)
O1 C9 1.414(3)
O2 C9 1.413(3)
O2 C11 1.414(3)
C1 C2 1.376(3)
C1 C12 1.474(3)
C2 C3 1.400(3)
C2 H2 0.9300
C3 C4 1.371(3)
C3 C9 1.530(3)
C4 C5 1.462(3)
C5 C6 1.369(3)
C6 C7 1.395(3)
C6 C9 1.517(3)
C7 C8 1.378(3)
C7 H7 0.9300
C8 C18 1.472(3)
C10 C11 1.490(5)
C10 H10A 0.9700
C10 H10B 0.9700
C11 H11A 0.9700
C11 H11B 0.9700
C12 C13 1.390(4)
C12 C17 1.395(3)
C13 C14 1.384(4)
C14 C15 1.358(4)
C15 C16 1.369(4)
C16 C17 1.377(4)
C18 C19 1.387(4)
C18 C23 1.395(4)
C19 C20 1.385(4)
C19 H19 0.9300
C20 C21 1.373(4)
C20 H20 0.9300
C21 C22 1.372(4)
C21 H21 0.9300
C22 C23 1.385(4)
C22 H22 0.9300
C23 H23 0.9300

loop_
_geom_torsion_atom_site_label_1
_geom_torsion_atom_site_label_2
_geom_torsion_atom_site_label_3
_geom_torsion_atom_site_label_4
_geom_torsion
C4 S1 C1 C2 -0.9(2)
C4 S1 C1 C12 -178.2(2)
C12 C1 C2 C3 177.8(2)
S1 C1 C2 C3 0.7(3)
C1 C2 C3 C4 0.1(3)
C1 C2 C3 C9 178.7(3)
C2 C3 C4 C5 177.8(2)
C9 C3 C4 C5 -1.1(3)
C2 C3 C4 S1 -0.8(3)
C9 C3 C4 S1 -179.75(18)
C1 S1 C4 C3 1.0(2)
C1 S1 C4 C5 -177.0(3)
C3 C4 C5 C6 -0.3(3)
S1 C4 C5 C6 177.7(2)
C3 C4 C5 S2 179.4(2)
S1 C4 C5 S2 -2.5(5)
C8 S2 C5 C6 -0.5(2)
C8 S2 C5 C4 179.8(3)
C4 C5 C6 C7 179.9(2)
S2 C5 C6 C7 0.0(3)
C4 C5 C6 C9 1.7(3)
S2 C5 C6 C9 -178.13(17)
C5 C6 C7 C8 0.6(3)
C9 C6 C7 C8 178.1(3)
C6 C7 C8 C18 179.2(2)
C6 C7 C8 S2 -0.9(3)
C5 S2 C8 C7 0.8(2)
C5 S2 C8 C18 -179.3(2)
C11 O2 C9 O1 33.6(3)
C11 O2 C9 C6 156.2(2)
C11 O2 C9 C3 -90.6(3)
C10 O1 C9 O2 -29.3(3)
C10 O1 C9 C6 -150.9(2)
C10 O1 C9 C3 95.4(3)
C5 C6 C9 O2 118.6(2)
C7 C6 C9 O2 -59.0(4)
C5 C6 C9 O1 -122.7(2)
C7 C6 C9 O1 59.7(4)
C5 C6 C9 C3 -2.2(3)
C7 C6 C9 C3 -179.8(3)
C4 C3 C9 O2 -117.1(2)
C2 C3 C9 O2 64.3(4)
C4 C3 C9 O1 122.4(2)
C2 C3 C9 O1 -56.2(4)
C4 C3 C9 C6 2.0(3)
C2 C3 C9 C6 -176.6(3)
C9 O1 C10 C11 13.7(3)
C9 O2 C11 C10 -24.3(3)
O1 C10 C11 O2 6.6(4)
C2 C1 C12 C13 -165.5(3)
S1 C1 C12 C13 11.3(4)
C2 C1 C12 C17 13.1(4)
S1 C1 C12 C17 -170.1(2)
C17 C12 C13 F1 179.3(2)
C1 C12 C13 F1 -2.0(4)
C17 C12 C13 C14 -1.7(4)
C1 C12 C13 C14 177.0(3)
F1 C13 C14 F2 0.3(4)
C12 C13 C14 F2 -178.7(3)
F1 C13 C14 C15 179.7(3)
C12 C13 C14 C15 0.7(4)
F2 C14 C15 F3 0.7(4)
C13 C14 C15 F3 -178.8(3)
F2 C14 C15 C16 179.5(3)
C13 C14 C15 C16 0.0(4)
F3 C15 C16 F4 0.0(4)
C14 C15 C16 F4 -178.8(3)
F3 C15 C16 C17 179.2(3)
C14 C15 C16 C17 0.4(4)
F4 C16 C17 F5 -2.1(4)
C15 C16 C17 F5 178.7(2)
F4 C16 C17 C12 177.7(2)
C15 C16 C17 C12 -1.5(4)
C13 C12 C17 F5 -178.2(2)
C1 C12 C17 F5 3.1(4)
C13 C12 C17 C16 2.1(4)
C1 C12 C17 C16 -176.6(2)
C7 C8 C18 C19 -13.6(4)
S2 C8 C18 C19 166.5(2)
C7 C8 C18 C23 166.0(3)
S2 C8 C18 C23 -14.0(4)
C23 C18 C19 C20 -0.6(4)
C8 C18 C19 C20 179.0(3)
C18 C19 C20 C21 1.4(5)
C19 C20 C21 C22 -1.2(5)
C20 C21 C22 C23 0.3(5)
C21 C22 C23 C18 0.5(5)
C19 C18 C23 C22 -0.4(4)
C8 C18 C23 C22 -179.9(3)
